data_7229042
loop_
_publ_author_name
'Jiang, Wang'
'Sun, Jing'
'Yan, Chao-Guo'

_publ_section_title
;
 Diastereoselective synthesis of
 benzo[d]chromeno[3&#x2032;,4&#x2032;:3,4]pyrrolo[2,1-b]thiazoles via
 cycloaddition reaction of benzothiazolium salts with 3-nitrochromenes
;
_journal_issue 67
_journal_name_full 'RSC Adv.'
_journal_page_first 42387
_journal_paper_doi 10.1039/C7RA06548E
_journal_volume 7
_journal_year 2017
_chemical_formula_moiety 'C31 H23 Br N2 O4 S'
_chemical_formula_sum 'C31 H23 Br N2 O4 S'
_chemical_formula_weight 599.48
_space_group_crystal_system monoclinic
_space_group_IT_number 14
_space_group_name_Hall '-P 2ybc'
_space_group_name_H-M_alt 'P 1 21/c 1'
_symmetry_space_group_name_Hall '-P 2ybc'
_symmetry_space_group_name_H-M 'P 1 21/c 1'
_atom_sites_solution_hydrogens geom
_audit_creation_method SHELXL-2014/7
_audit_update_record
;
2017-05-03 deposited with the CCDC.
2017-08-28 downloaded from the CCDC.
;
_cell_angle_alpha 90
_cell_angle_beta 116.403(7)
_cell_angle_gamma 90
_cell_formula_units_Z 4
_cell_length_a 11.303(2)
_cell_length_b 12.821(2)
_cell_length_c 20.763(3)
_cell_measurement_reflns_used 4496
_cell_measurement_temperature 296(2)
_cell_measurement_theta_max 26.12
_cell_measurement_theta_min 2.22
_cell_volume 2695.0(8)
_computing_cell_refinement 'Bruker SAINT'
_computing_data_collection 'Bruker APEX2'
_computing_data_reduction 'Bruker SAINT'
_computing_molecular_graphics 'Bruker SHELXTL'
_computing_publication_material 'Bruker SHELXTL'
_computing_structure_refinement 'SHELXL-2014/7 (Sheldrick, 2014)'
_computing_structure_solution 'SHELXS-97 (Sheldrick 2008)'
_diffrn_ambient_temperature 296(2)
_diffrn_measured_fraction_theta_full 1.000
_diffrn_measured_fraction_theta_max 1.000
_diffrn_measurement_device_type 'CCD area detector'
_diffrn_measurement_method 'phi and omega scans'
_diffrn_radiation_source 'fine-focus sealed tube'
_diffrn_radiation_type MoK\a
_diffrn_radiation_wavelength 0.71073
_diffrn_reflns_av_R_equivalents 0.1354
_diffrn_reflns_av_unetI/netI 0.0937
_diffrn_reflns_Laue_measured_fraction_full 1.000
_diffrn_reflns_Laue_measured_fraction_max 1.000
_diffrn_reflns_limit_h_max 12
_diffrn_reflns_limit_h_min -13
_diffrn_reflns_limit_k_max 11
_diffrn_reflns_limit_k_min -15
_diffrn_reflns_limit_l_max 24
_diffrn_reflns_limit_l_min -24
_diffrn_reflns_number 14481
_diffrn_reflns_point_group_measured_fraction_full 1.000
_diffrn_reflns_point_group_measured_fraction_max 1.000
_diffrn_reflns_theta_full 24.710
_diffrn_reflns_theta_max 24.710
_diffrn_reflns_theta_min 1.929
_exptl_absorpt_coefficient_mu 1.643
_exptl_absorpt_correction_T_max 0.674
_exptl_absorpt_correction_T_min 0.597
_exptl_absorpt_correction_type multi-scan
_exptl_absorpt_process_details sadabs
_exptl_crystal_colour yellow
_exptl_crystal_density_diffrn 1.477
_exptl_crystal_description block
_exptl_crystal_F_000 1224
_exptl_crystal_size_max 0.320
_exptl_crystal_size_mid 0.280
_exptl_crystal_size_min 0.240
_refine_diff_density_max 0.405
_refine_diff_density_min -0.619
_refine_diff_density_rms 0.086
_refine_ls_extinction_method none
_refine_ls_goodness_of_fit_ref 0.996
_refine_ls_hydrogen_treatment constr
_refine_ls_matrix_type full
_refine_ls_number_parameters 353
_refine_ls_number_reflns 4589
_refine_ls_number_restraints 0
_refine_ls_restrained_S_all 0.996
_refine_ls_R_factor_all 0.0744
_refine_ls_R_factor_gt 0.0491
_refine_ls_shift/su_max 0.002
_refine_ls_shift/su_mean 0.000
_refine_ls_structure_factor_coef Fsqd
_refine_ls_weighting_details 'w=1/[\s^2^(Fo^2^)+(0.0854P)^2^] where P=(Fo^2^+2Fc^2^)/3'
_refine_ls_weighting_scheme calc
_refine_ls_wR_factor_gt 0.1270
_refine_ls_wR_factor_ref 0.1534
_reflns_Friedel_coverage 0.000
_reflns_number_gt 3233
_reflns_number_total 4589
_reflns_threshold_expression 'I > 2\s(I)'
_cod_data_source_file c7ra06548e2.cif
_cod_data_source_block added_by_encifer
_cod_database_code 7229042
_shelx_shelxl_version_number 2014/7
_shelx_space_group_comment
; 
The symmetry employed for this shelxl refinement is uniquely defined 
by the following loop, which should always be used as a source of 
symmetry information in preference to the above space-group names. 
They are only intended as comments. 
;
_shelx_estimated_absorpt_t_min 0.621
_shelx_estimated_absorpt_t_max 0.694

loop_
_space_group_symop_operation_xyz
'x, y, z'
'-x, y+1/2, -z+1/2'
'-x, -y, -z'
'x, -y-1/2, z-1/2'

loop_
_atom_site_label
_atom_site_type_symbol
_atom_site_fract_x
_atom_site_fract_y
_atom_site_fract_z
_atom_site_U_iso_or_equiv
_atom_site_adp_type
_atom_site_occupancy
_atom_site_site_symmetry_order
_atom_site_calc_flag
_atom_site_refinement_flags_posn
_atom_site_refinement_flags_adp
Br1 Br 0.76940(5) 0.34928(4) 1.13125(3) 0.0725(2) Uani 1 1 d . .
C1 C 0.6520(4) 0.3121(3) 0.9120(2) 0.0511(10) Uani 1 1 d . .
H1 H 0.7405 0.3171 0.9217 0.061 Uiso 1 1 calc R U
C2 C 0.6047(6) 0.2235(3) 0.9313(2) 0.0699(14) Uani 1 1 d . .
H2 H 0.6633 0.1709 0.9571 0.084 Uiso 1 1 calc R U
C3 C 0.4757(6) 0.2126(4) 0.9133(3) 0.0695(14) Uani 1 1 d . .
H3 H 0.4451 0.1513 0.9246 0.083 Uiso 1 1 calc R U
C4 C 0.3881(5) 0.2916(3) 0.8782(2) 0.0626(12) Uani 1 1 d . .
H4 H 0.2990 0.2833 0.8662 0.075 Uiso 1 1 calc R U
C5 C 0.4308(4) 0.3818(3) 0.8609(2) 0.0451(9) Uani 1 1 d . .
H5 H 0.3713 0.4354 0.8380 0.054 Uiso 1 1 calc R U
C6 C 0.5641(4) 0.3938(3) 0.87741(17) 0.0373(8) Uani 1 1 d . .
C7 C 0.6182(3) 0.4895(3) 0.86023(16) 0.0328(8) Uani 1 1 d . .
C8 C 0.5573(3) 0.5941(2) 0.86527(16) 0.0300(7) Uani 1 1 d . .
H8 H 0.4696 0.5820 0.8626 0.036 Uiso 1 1 calc R U
C9 C 0.5933(3) 0.7679(2) 0.83239(17) 0.0323(8) Uani 1 1 d . .
H9 H 0.6333 0.7999 0.8039 0.039 Uiso 1 1 calc R U
C10 C 0.4105(3) 0.6737(3) 0.75179(16) 0.0340(8) Uani 1 1 d . .
C11 C 0.3443(4) 0.5964(3) 0.70256(19) 0.0468(10) Uani 1 1 d . .
H11 H 0.3879 0.5373 0.6983 0.056 Uiso 1 1 calc R U
C12 C 0.2073(4) 0.6109(3) 0.6588(2) 0.0569(12) Uani 1 1 d . .
H12 H 0.1591 0.5590 0.6265 0.068 Uiso 1 1 calc R U
C13 C 0.1447(4) 0.6997(3) 0.6633(2) 0.0483(10) Uani 1 1 d . .
H13 H 0.0553 0.7084 0.6328 0.058 Uiso 1 1 calc R U
C14 C 0.2118(3) 0.7764(3) 0.71232(19) 0.0424(9) Uani 1 1 d . .
H14 H 0.1680 0.8364 0.7151 0.051 Uiso 1 1 calc R U
C15 C 0.3449(3) 0.7637(3) 0.75742(17) 0.0365(8) Uani 1 1 d . .
C16 C 0.8823(3) 0.6102(3) 1.01477(16) 0.0335(8) Uani 1 1 d . .
C17 C 0.9802(4) 0.5544(3) 1.07039(17) 0.0413(9) Uani 1 1 d . .
H17 H 1.0687 0.5694 1.0841 0.050 Uiso 1 1 calc R U
C18 C 0.9469(4) 0.4781(3) 1.10469(18) 0.0425(9) Uani 1 1 d . .
H18 H 1.0125 0.4396 1.1410 0.051 Uiso 1 1 calc R U
C19 C 0.8136(4) 0.4576(3) 1.08538(18) 0.0424(9) Uani 1 1 d . .
C20 C 0.7155(3) 0.5146(3) 1.03162(17) 0.0347(8) Uani 1 1 d . .
H20 H 0.6271 0.5021 1.0197 0.042 Uiso 1 1 calc R U
C21 C 0.7506(3) 0.5920(3) 0.99491(15) 0.0306(7) Uani 1 1 d . .
C22 C 0.6444(3) 0.6551(2) 0.93606(16) 0.0310(8) Uani 1 1 d . .
H22 H 0.5859 0.6838 0.9551 0.037 Uiso 1 1 calc R U
C23 C 0.7000(3) 0.7468(3) 0.90971(16) 0.0309(8) Uani 1 1 d . .
C24 C 0.8325(3) 0.7158(3) 0.91141(17) 0.0345(8) Uani 1 1 d . .
H24 H 0.8163 0.6540 0.8809 0.041 Uiso 1 1 calc R U
C25 C 0.9046(3) 0.7949(3) 0.88669(17) 0.0339(8) Uani 1 1 d . .
C26 C 0.8773(4) 0.8000(3) 0.81557(19) 0.0439(9) Uani 1 1 d . .
H26 H 0.8139 0.7561 0.7824 0.053 Uiso 1 1 calc R U
C27 C 0.9443(4) 0.8705(3) 0.7930(2) 0.0491(10) Uani 1 1 d . .
H27 H 0.9245 0.8735 0.7445 0.059 Uiso 1 1 calc R U
C28 C 1.0407(4) 0.9371(3) 0.8412(2) 0.0481(10) Uani 1 1 d . .
C29 C 1.1120(5) 1.0129(4) 0.8174(3) 0.0660(13) Uani 1 1 d . .
H29A H 1.1795 1.0467 0.8587 0.099 Uiso 1 1 calc R U
H29B H 1.0510 1.0642 0.7868 0.099 Uiso 1 1 calc R U
H29C H 1.1518 0.9771 0.7914 0.099 Uiso 1 1 calc R U
C30 C 1.0646(4) 0.9299(3) 0.91274(19) 0.0436(9) Uani 1 1 d . .
H30 H 1.1270 0.9738 0.9464 0.052 Uiso 1 1 calc R U
C31 C 0.9994(3) 0.8603(3) 0.93519(18) 0.0384(9) Uani 1 1 d . .
H31 H 1.0190 0.8570 0.9836 0.046 Uiso 1 1 calc R U
N1 N 0.5448(3) 0.6645(2) 0.80511(13) 0.0311(6) Uani 1 1 d . .
N2 N 0.7235(3) 0.8413(2) 0.95675(15) 0.0378(7) Uani 1 1 d . .
O1 O 0.7102(2) 0.48711(19) 0.84661(13) 0.0431(6) Uani 1 1 d . .
O2 O 0.7139(3) 0.9266(2) 0.92863(14) 0.0567(8) Uani 1 1 d . .
O3 O 0.7564(3) 0.8277(2) 1.02021(14) 0.0643(9) Uani 1 1 d . .
O4 O 0.9240(2) 0.68578(19) 0.98339(12) 0.0404(6) Uani 1 1 d . .
S1 S 0.44994(9) 0.84795(7) 0.82577(5) 0.0430(3) Uani 1 1 d . .

loop_
_atom_site_aniso_label
_atom_site_aniso_U_11
_atom_site_aniso_U_22
_atom_site_aniso_U_33
_atom_site_aniso_U_23
_atom_site_aniso_U_13
_atom_site_aniso_U_12
Br1 0.0678(3) 0.0758(4) 0.0910(4) 0.0517(3) 0.0509(3) 0.0277(2)
C1 0.057(3) 0.041(2) 0.062(2) 0.0061(19) 0.033(2) 0.011(2)
C2 0.099(4) 0.037(2) 0.078(3) 0.022(2) 0.044(3) 0.019(3)
C3 0.093(4) 0.047(3) 0.093(3) 0.012(2) 0.063(3) -0.007(3)
C4 0.062(3) 0.044(3) 0.078(3) -0.003(2) 0.028(2) -0.015(2)
C5 0.039(2) 0.047(2) 0.051(2) -0.0015(18) 0.0216(18) -0.0050(18)
C6 0.044(2) 0.0303(19) 0.0342(17) -0.0048(15) 0.0146(16) 0.0007(16)
C7 0.0263(18) 0.0338(19) 0.0310(18) -0.0027(14) 0.0063(15) 0.0008(15)
C8 0.0260(17) 0.0255(17) 0.0346(17) 0.0006(14) 0.0100(14) -0.0015(14)
C9 0.0313(17) 0.0283(18) 0.0333(18) 0.0031(14) 0.0107(15) -0.0013(15)
C10 0.0315(18) 0.0316(19) 0.0305(17) 0.0041(15) 0.0061(15) -0.0007(15)
C11 0.045(2) 0.039(2) 0.0391(19) -0.0042(17) 0.0029(17) -0.0007(18)
C12 0.050(3) 0.047(2) 0.045(2) 0.0040(19) -0.005(2) -0.012(2)
C13 0.0262(18) 0.061(3) 0.046(2) 0.015(2) 0.0056(17) -0.0030(19)
C14 0.0316(19) 0.048(2) 0.048(2) 0.0138(18) 0.0176(17) 0.0059(18)
C15 0.0335(19) 0.0336(19) 0.0338(18) 0.0057(15) 0.0072(15) -0.0015(16)
C16 0.0315(18) 0.0355(19) 0.0308(17) 0.0024(15) 0.0115(15) -0.0005(15)
C17 0.0273(18) 0.057(2) 0.0346(18) 0.0029(17) 0.0097(15) 0.0035(17)
C18 0.041(2) 0.050(2) 0.0333(18) 0.0084(17) 0.0140(17) 0.0143(18)
C19 0.049(2) 0.046(2) 0.0345(19) 0.0055(16) 0.0207(17) 0.0083(18)
C20 0.0309(19) 0.039(2) 0.0352(18) 0.0027(15) 0.0158(16) 0.0032(16)
C21 0.0298(17) 0.0321(18) 0.0262(16) -0.0008(14) 0.0091(14) 0.0036(15)
C22 0.0286(17) 0.0278(18) 0.0294(16) -0.0001(14) 0.0063(14) 0.0023(14)
C23 0.0299(17) 0.0272(17) 0.0298(17) 0.0000(14) 0.0081(14) -0.0012(14)
C24 0.0293(18) 0.0325(19) 0.0325(17) 0.0041(14) 0.0055(15) 0.0000(15)
C25 0.0291(17) 0.0347(19) 0.0351(18) -0.0013(15) 0.0118(15) -0.0010(15)
C26 0.038(2) 0.054(2) 0.0376(19) -0.0082(17) 0.0149(17) -0.0131(19)
C27 0.052(2) 0.057(3) 0.039(2) 0.0012(18) 0.0207(18) -0.009(2)
C28 0.047(2) 0.042(2) 0.053(2) 0.0048(18) 0.0198(19) -0.0041(19)
C29 0.072(3) 0.071(3) 0.078(3) -0.002(2) 0.053(3) -0.019(3)
C30 0.036(2) 0.043(2) 0.043(2) -0.0059(17) 0.0100(17) -0.0129(17)
C31 0.037(2) 0.041(2) 0.0348(18) 0.0015(16) 0.0135(16) -0.0059(17)
N1 0.0272(14) 0.0301(16) 0.0297(14) -0.0001(12) 0.0068(12) -0.0004(12)
N2 0.0367(17) 0.0321(18) 0.0397(17) -0.0057(14) 0.0124(14) -0.0045(13)
O1 0.0331(14) 0.0383(14) 0.0562(15) -0.0040(12) 0.0182(12) 0.0010(11)
O2 0.0670(19) 0.0327(15) 0.0539(16) 0.0010(13) 0.0120(15) -0.0052(14)
O3 0.102(2) 0.0434(17) 0.0363(15) -0.0084(13) 0.0207(15) -0.0129(16)
O4 0.0273(12) 0.0429(14) 0.0387(13) 0.0098(11) 0.0037(11) -0.0060(11)
S1 0.0376(5) 0.0313(5) 0.0469(5) -0.0031(4) 0.0069(4) 0.0052(4)

loop_
_atom_type_symbol
_atom_type_description
_atom_type_scat_dispersion_real
_atom_type_scat_dispersion_imag
_atom_type_scat_source
C C 0.0033 0.0016 'International Tables Vol C Tables 4.2.6.8 and 6.1.1.4'
H H 0.0000 0.0000 'International Tables Vol C Tables 4.2.6.8 and 6.1.1.4'
Br Br -0.2901 2.4595 'International Tables Vol C Tables 4.2.6.8 and 6.1.1.4'
N N 0.0061 0.0033 'International Tables Vol C Tables 4.2.6.8 and 6.1.1.4'
O O 0.0106 0.0060 'International Tables Vol C Tables 4.2.6.8 and 6.1.1.4'
S S 0.1246 0.1234 'International Tables Vol C Tables 4.2.6.8 and 6.1.1.4'

loop_
_geom_angle_atom_site_label_1
_geom_angle_atom_site_label_2
_geom_angle_atom_site_label_3
_geom_angle
C2 C1 C6 118.8(4)
C2 C1 H1 120.6
C6 C1 H1 120.6
C3 C2 C1 121.0(4)
C3 C2 H2 119.5
C1 C2 H2 119.5
C2 C3 C4 120.5(4)
C2 C3 H3 119.7
C4 C3 H3 119.7
C5 C4 C3 120.6(4)
C5 C4 H4 119.7
C3 C4 H4 119.7
C4 C5 C6 119.9(4)
C4 C5 H5 120.0
C6 C5 H5 120.0
C5 C6 C1 119.0(4)
C5 C6 C7 123.2(3)
C1 C6 C7 117.8(3)
O1 C7 C6 122.1(3)
O1 C7 C8 120.3(3)
C6 C7 C8 117.5(3)
N1 C8 C7 110.4(3)
N1 C8 C22 105.6(2)
C7 C8 C22 112.8(2)
N1 C8 H8 109.3
C7 C8 H8 109.3
C22 C8 H8 109.3
N1 C9 C23 103.4(2)
N1 C9 S1 108.0(2)
C23 C9 S1 115.0(2)
N1 C9 H9 110.1
C23 C9 H9 110.1
S1 C9 H9 110.1
C11 C10 C15 121.3(3)
C11 C10 N1 123.5(3)
C15 C10 N1 114.9(3)
C10 C11 C12 117.3(4)
C10 C11 H11 121.4
C12 C11 H11 121.4
C13 C12 C11 121.2(4)
C13 C12 H12 119.4
C11 C12 H12 119.4
C12 C13 C14 121.0(3)
C12 C13 H13 119.5
C14 C13 H13 119.5
C13 C14 C15 119.5(4)
C13 C14 H14 120.3
C15 C14 H14 120.3
C14 C15 C10 119.7(3)
C14 C15 S1 127.9(3)
C10 C15 S1 112.3(2)
O4 C16 C21 122.3(3)
O4 C16 C17 116.5(3)
C21 C16 C17 121.1(3)
C18 C17 C16 120.2(3)
C18 C17 H17 119.9
C16 C17 H17 119.9
C17 C18 C19 119.9(3)
C17 C18 H18 120.0
C19 C18 H18 120.0
C20 C19 C18 120.4(3)
C20 C19 Br1 120.2(3)
C18 C19 Br1 119.3(3)
C19 C20 C21 119.4(3)
C19 C20 H20 120.3
C21 C20 H20 120.3
C16 C21 C20 118.9(3)
C16 C21 C22 121.0(3)
C20 C21 C22 120.0(3)
C21 C22 C23 113.1(3)
C21 C22 C8 115.6(3)
C23 C22 C8 103.5(2)
C21 C22 H22 108.1
C23 C22 H22 108.1
C8 C22 H22 108.1
N2 C23 C24 107.8(3)
N2 C23 C22 111.4(3)
C24 C23 C22 110.0(3)
N2 C23 C9 111.4(3)
C24 C23 C9 111.9(3)
C22 C23 C9 104.4(3)
O4 C24 C25 106.4(3)
O4 C24 C23 109.6(3)
C25 C24 C23 118.9(3)
O4 C24 H24 107.1
C25 C24 H24 107.1
C23 C24 H24 107.1
C26 C25 C31 119.1(3)
C26 C25 C24 119.8(3)
C31 C25 C24 121.1(3)
C25 C26 C27 120.0(3)
C25 C26 H26 120.0
C27 C26 H26 120.0
C26 C27 C28 121.7(3)
C26 C27 H27 119.1
C28 C27 H27 119.1
C30 C28 C27 116.4(4)
C30 C28 C29 121.6(4)
C27 C28 C29 122.0(4)
C28 C29 H29A 109.5
C28 C29 H29B 109.5
H29A C29 H29B 109.5
C28 C29 H29C 109.5
H29A C29 H29C 109.5
H29B C29 H29C 109.5
C31 C30 C28 122.1(3)
C31 C30 H30 119.0
C28 C30 H30 119.0
C30 C31 C25 120.7(3)
C30 C31 H31 119.7
C25 C31 H31 119.7
C10 N1 C9 108.2(2)
C10 N1 C8 111.7(3)
C9 N1 C8 110.3(2)
O3 N2 O2 124.6(3)
O3 N2 C23 118.1(3)
O2 N2 C23 117.3(3)
C16 O4 C24 116.4(2)
C15 S1 C9 88.51(15)

loop_
_geom_bond_atom_site_label_1
_geom_bond_atom_site_label_2
_geom_bond_distance
Br1 C19 1.873(4)
C1 C2 1.389(6)
C1 C6 1.403(5)
C1 H1 0.9300
C2 C3 1.342(6)
C2 H2 0.9300
C3 C4 1.376(6)
C3 H3 0.9300
C4 C5 1.361(6)
C4 H4 0.9300
C5 C6 1.396(5)
C5 H5 0.9300
C6 C7 1.483(5)
C7 O1 1.194(4)
C7 C8 1.532(4)
C8 N1 1.495(4)
C8 C22 1.567(4)
C8 H8 0.9800
C9 N1 1.450(4)
C9 C23 1.544(4)
C9 S1 1.871(3)
C9 H9 0.9800
C10 C11 1.380(5)
C10 C15 1.404(5)
C10 N1 1.432(4)
C11 C12 1.417(5)
C11 H11 0.9300
C12 C13 1.364(6)
C12 H12 0.9300
C13 C14 1.376(6)
C13 H13 0.9300
C14 C15 1.383(5)
C14 H14 0.9300
C15 S1 1.759(3)
C16 O4 1.363(4)
C16 C21 1.377(5)
C16 C17 1.390(5)
C17 C18 1.358(5)
C17 H17 0.9300
C18 C19 1.401(5)
C18 H18 0.9300
C19 C20 1.382(5)
C20 C21 1.411(5)
C20 H20 0.9300
C21 C22 1.512(4)
C22 C23 1.543(5)
C22 H22 0.9800
C23 N2 1.504(4)
C23 C24 1.534(5)
C24 O4 1.441(4)
C24 C25 1.525(5)
C24 H24 0.9800
C25 C26 1.369(5)
C25 C31 1.381(5)
C26 C27 1.388(5)
C26 H26 0.9300
C27 C28 1.395(5)
C27 H27 0.9300
C28 C30 1.390(5)
C28 C29 1.481(5)
C29 H29A 0.9600
C29 H29B 0.9600
C29 H29C 0.9600
C30 C31 1.364(5)
C30 H30 0.9300
C31 H31 0.9300
N2 O3 1.212(4)
N2 O2 1.222(4)
